data_4106657
loop_
_publ_author_name
'Takuma Yasuda'
'Tomohiro Shimizu'
'Feng Liu'
'Goran Ungar'
'Takashi Kato'

_publ_section_title
;
 Electro-Functional Octupolar \p-Conjugated Columnar Liquid Crystals
;
_journal_name_full 'Journal of the American Chemical Society'
_journal_page_first 13437
_journal_page_last 13444
_journal_paper_doi 10.1021/ja2035255
_journal_volume 133
_journal_year 2011
_chemical_formula_sum 'C93 H95 Cl9 N6 O18 S6'
_chemical_formula_weight 2096.16
_chemical_name_systematic
; 
 ? 
;
_space_group_IT_number 2
_symmetry_cell_setting triclinic
_symmetry_space_group_name_Hall '-P 1'
_symmetry_space_group_name_H-M 'P -1'
_atom_sites_solution_hydrogens geom
_atom_sites_solution_primary direct
_atom_sites_solution_secondary difmap
_audit_creation_method SHELXL-97
_cell_angle_alpha 76.245(7)
_cell_angle_beta 80.117(8)
_cell_angle_gamma 64.878(6)
_cell_formula_units_Z 1
_cell_length_a 10.8463(16)
_cell_length_b 12.4881(19)
_cell_length_c 20.328(4)
_cell_measurement_reflns_used 6853
_cell_measurement_temperature 103.1500
_cell_measurement_theta_max 27.4835
_cell_measurement_theta_min 3.0088
_cell_volume 2413.6(7)
_computing_cell_refinement 'RIGAKU CrystalClear'
_computing_data_collection 'RIGAKU CrystalClear'
_computing_data_reduction 'RIGAKU CrystalClear'
_computing_molecular_graphics ORTEP-III
_computing_structure_refinement 'SHELXL-97 (Sheldrick, 1997)'
_computing_structure_solution SIR-97
_diffrn_ambient_temperature 103(2)
_diffrn_detector_area_resol_mean 7.31
_diffrn_measured_fraction_theta_full 0.974
_diffrn_measured_fraction_theta_max 0.974
_diffrn_measurement_device_type 'RIGAKU/MSC Meacury CCD'
_diffrn_measurement_method 'omega scans'
_diffrn_radiation_monochromator graphite
_diffrn_radiation_source 'fine-focus sealed tube'
_diffrn_radiation_type MoK\a
_diffrn_radiation_wavelength 0.71070
_diffrn_reflns_av_R_equivalents 0.0251
_diffrn_reflns_av_sigmaI/netI 0.0380
_diffrn_reflns_limit_h_max 12
_diffrn_reflns_limit_h_min -12
_diffrn_reflns_limit_k_max 14
_diffrn_reflns_limit_k_min -14
_diffrn_reflns_limit_l_max 24
_diffrn_reflns_limit_l_min -24
_diffrn_reflns_number 15799
_diffrn_reflns_theta_full 25.00
_diffrn_reflns_theta_max 25.00
_diffrn_reflns_theta_min 3.01
_exptl_absorpt_coefficient_mu 0.461
_exptl_absorpt_correction_T_max 0.8741
_exptl_absorpt_correction_T_min 0.7695
_exptl_absorpt_correction_type multi-scan
_exptl_crystal_colour Yellow
_exptl_crystal_density_diffrn 1.442
_exptl_crystal_description Prism
_exptl_crystal_F_000 1088
_exptl_crystal_size_max 0.60
_exptl_crystal_size_mid 0.50
_exptl_crystal_size_min 0.30
_refine_diff_density_max 1.125
_refine_diff_density_min -0.997
_refine_diff_density_rms 0.060
_refine_ls_extinction_method none
_refine_ls_goodness_of_fit_ref 1.061
_refine_ls_hydrogen_treatment constr
_refine_ls_matrix_type full
_refine_ls_number_parameters 648
_refine_ls_number_reflns 8275
_refine_ls_number_restraints 35
_refine_ls_restrained_S_all 1.068
_refine_ls_R_factor_all 0.0531
_refine_ls_R_factor_gt 0.0458
_refine_ls_shift/su_max 0.000
_refine_ls_shift/su_mean 0.000
_refine_ls_structure_factor_coef Fsqd
_refine_ls_weighting_details 'calc w=1/[\s^2^(Fo^2^)+(0.0462P)^2^+2.7017P] where P=(Fo^2^+2Fc^2^)/3'
_refine_ls_weighting_scheme calc
_refine_ls_wR_factor_gt 0.1057
_refine_ls_wR_factor_ref 0.1109
_reflns_number_gt 7298
_reflns_number_total 8275
_reflns_threshold_expression >2sigma(I)
_cod_data_source_file ja2035255_si_002.cif
_cod_data_source_block 1c
_cod_database_code 4106657

loop_
_symmetry_equiv_pos_as_xyz
'x, y, z'
'-x, -y, -z'

loop_
_atom_site_label
_atom_site_type_symbol
_atom_site_fract_x
_atom_site_fract_y
_atom_site_fract_z
_atom_site_U_iso_or_equiv
_atom_site_adp_type
_atom_site_occupancy
_atom_site_symmetry_multiplicity
_atom_site_calc_flag
_atom_site_refinement_flags
_atom_site_disorder_assembly
_atom_site_disorder_group
N1 N 0.2021(2) 0.09657(18) 0.14635(10) 0.0184(4) Uani 1 1 d . . .
C1 C 0.2577(2) -0.0071(2) 0.12172(12) 0.0165(5) Uani 1 1 d . . .
N2 N 0.3039(2) -0.01697(18) 0.05689(10) 0.0174(4) Uani 1 1 d . . .
C2 C 0.2902(2) 0.0876(2) 0.01503(12) 0.0176(5) Uani 1 1 d . . .
N3 N 0.2329(2) 0.19665(18) 0.03262(10) 0.0189(4) Uani 1 1 d . . .
C3 C 0.1917(2) 0.1944(2) 0.09922(12) 0.0179(5) Uani 1 1 d . . .
C4 C 0.2658(2) -0.1164(2) 0.16893(12) 0.0178(5) Uani 1 1 d . . .
S1 S 0.32993(6) -0.25134(5) 0.14035(3) 0.01885(14) Uani 1 1 d . . .
C5 C 0.2987(2) -0.3274(2) 0.22002(12) 0.0170(5) Uani 1 1 d . . .
C6 C 0.2435(2) -0.2504(2) 0.26586(12) 0.0182(5) Uani 1 1 d . . .
H1 H 0.2201 -0.2754 0.3124 0.022 Uiso 1 1 calc R . .
C7 C 0.2250(2) -0.1310(2) 0.23688(12) 0.0182(5) Uani 1 1 d . . .
H2 H 0.1882 -0.0673 0.2618 0.022 Uiso 1 1 calc R . .
C8 C 0.3368(2) -0.4579(2) 0.23148(12) 0.0171(5) Uani 1 1 d . . .
C9 C 0.3476(2) -0.5240(2) 0.29727(12) 0.0194(5) Uani 1 1 d . . .
H3 H 0.3251 -0.4844 0.3349 0.023 Uiso 1 1 calc R . .
C10 C 0.3914(2) -0.6485(2) 0.30787(12) 0.0197(5) Uani 1 1 d . . .
C11 C 0.4241(2) -0.7067(2) 0.25255(13) 0.0183(5) Uani 1 1 d . . .
C12 C 0.4113(2) -0.6401(2) 0.18660(12) 0.0183(5) Uani 1 1 d . . .
C13 C 0.3665(2) -0.5158(2) 0.17622(13) 0.0191(5) Uani 1 1 d . . .
H4 H 0.3559 -0.4700 0.1314 0.023 Uiso 1 1 calc R . .
O1 O 0.4100(2) -0.72276(16) 0.37006(9) 0.0278(4) Uani 1 1 d . . .
C14 C 0.4089(3) -0.6717(3) 0.42624(13) 0.0309(6) Uani 1 1 d . . .
H5 H 0.4718 -0.6310 0.4147 0.046 Uiso 1 1 calc R . .
H6 H 0.4379 -0.7357 0.4661 0.046 Uiso 1 1 calc R . .
H7 H 0.3163 -0.6134 0.4364 0.046 Uiso 1 1 calc R . .
O2 O 0.47180(17) -0.83094(15) 0.26336(9) 0.0210(4) Uani 1 1 d . . .
C15 C 0.6159(3) -0.8864(2) 0.26939(17) 0.0351(7) Uani 1 1 d . . .
H8 H 0.6631 -0.8605 0.2272 0.053 Uiso 1 1 calc R . .
H9 H 0.6465 -0.9741 0.2778 0.053 Uiso 1 1 calc R . .
H10 H 0.6368 -0.8626 0.3073 0.053 Uiso 1 1 calc R . .
O3 O 0.44630(18) -0.70546(15) 0.13589(9) 0.0234(4) Uani 1 1 d . . .
C16 C 0.4329(3) -0.6392(2) 0.06782(13) 0.0288(6) Uani 1 1 d . . .
H11 H 0.3389 -0.5791 0.0635 0.043 Uiso 1 1 calc R . .
H12 H 0.4546 -0.6945 0.0364 0.043 Uiso 1 1 calc R . .
H13 H 0.4959 -0.5987 0.0569 0.043 Uiso 1 1 calc R . .
C17 C 0.3430(2) 0.0817(2) -0.05525(12) 0.0177(5) Uani 1 1 d . . .
S2 S 0.32925(6) 0.21065(5) -0.11398(3) 0.01825(14) Uani 1 1 d . . .
C18 C 0.4161(2) 0.1284(2) -0.17767(12) 0.0174(5) Uani 1 1 d . . .
C19 C 0.4537(2) 0.0074(2) -0.15313(12) 0.0182(5) Uani 1 1 d . . .
H14 H 0.5035 -0.0526 -0.1801 0.022 Uiso 1 1 calc R . .
C20 C 0.4113(2) -0.0188(2) -0.08419(12) 0.0187(5) Uani 1 1 d . . .
H15 H 0.4283 -0.0982 -0.0600 0.022 Uiso 1 1 calc R . .
C21 C 0.4408(2) 0.1890(2) -0.24702(12) 0.0172(5) Uani 1 1 d . . .
C22 C 0.5130(3) 0.1196(2) -0.29679(12) 0.0201(5) Uani 1 1 d . . .
H16 H 0.5468 0.0343 -0.2854 0.024 Uiso 1 1 calc R . .
C23 C 0.5352(3) 0.1750(2) -0.36272(13) 0.0217(5) Uani 1 1 d . . .
C24 C 0.4876(3) 0.3004(2) -0.37975(12) 0.0209(5) Uani 1 1 d . . .
C25 C 0.4170(3) 0.3694(2) -0.32976(13) 0.0202(5) Uani 1 1 d . . .
C26 C 0.3923(2) 0.3146(2) -0.26392(13) 0.0202(5) Uani 1 1 d . . .
H17 H 0.3426 0.3623 -0.2304 0.024 Uiso 1 1 calc R . .
O4 O 0.6008(2) 0.11472(16) -0.41538(9) 0.0297(4) Uani 1 1 d . . .
C27 C 0.6465(4) -0.0133(3) -0.40010(15) 0.0438(9) Uani 1 1 d . . .
H18 H 0.7107 -0.0465 -0.3646 0.066 Uiso 1 1 calc R . .
H19 H 0.6923 -0.0464 -0.4411 0.066 Uiso 1 1 calc R . .
H20 H 0.5680 -0.0347 -0.3841 0.066 Uiso 1 1 calc R . .
O5 O 0.50116(19) 0.35781(16) -0.44578(9) 0.0260(4) Uani 1 1 d . . .
C28 C 0.6340(3) 0.3568(2) -0.46725(14) 0.0283(6) Uani 1 1 d . . .
H21 H 0.6607 0.3888 -0.4350 0.042 Uiso 1 1 calc R . .
H22 H 0.6326 0.4068 -0.5125 0.042 Uiso 1 1 calc R . .
H23 H 0.6998 0.2740 -0.4689 0.042 Uiso 1 1 calc R . .
O6 O 0.37493(19) 0.49130(15) -0.35140(9) 0.0273(4) Uani 1 1 d . . .
C29 C 0.3130(3) 0.5656(2) -0.30069(15) 0.0292(6) Uani 1 1 d . . .
H24 H 0.2302 0.5546 -0.2790 0.044 Uiso 1 1 calc R . .
H25 H 0.2892 0.6502 -0.3221 0.044 Uiso 1 1 calc R . .
H26 H 0.3774 0.5428 -0.2663 0.044 Uiso 1 1 calc R . .
C30 C 0.1299(2) 0.3106(2) 0.12073(12) 0.0193(5) Uani 1 1 d . . .
S3 S 0.10060(6) 0.32070(5) 0.20561(3) 0.01920(15) Uani 1 1 d . . .
C31 C 0.0351(2) 0.4763(2) 0.18669(13) 0.0190(5) Uani 1 1 d . . .
C32 C 0.0345(3) 0.5161(2) 0.11772(13) 0.0246(6) Uani 1 1 d . . .
H27 H 0.0002 0.5989 0.0972 0.030 Uiso 1 1 calc R . .
C33 C 0.0897(3) 0.4222(2) 0.08045(13) 0.0237(6) Uani 1 1 d . . .
H28 H 0.0982 0.4351 0.0322 0.028 Uiso 1 1 calc R . .
C34 C -0.0049(2) 0.5476(2) 0.24076(12) 0.0182(5) Uani 1 1 d . . .
C35 C -0.0336(2) 0.6704(2) 0.22289(12) 0.0180(5) Uani 1 1 d . . .
H29 H -0.0307 0.7074 0.1764 0.022 Uiso 1 1 calc R . .
C36 C -0.0667(2) 0.7386(2) 0.27343(12) 0.0177(5) Uani 1 1 d . . .
C37 C -0.0707(3) 0.6849(2) 0.34163(13) 0.0208(5) Uani 1 1 d . . .
C38 C -0.0423(3) 0.5618(2) 0.35937(13) 0.0230(6) Uani 1 1 d . . .
C39 C -0.0102(3) 0.4939(2) 0.30891(13) 0.0223(5) Uani 1 1 d . . .
H30 H 0.0082 0.4106 0.3210 0.027 Uiso 1 1 calc R . .
O7 O -0.09624(18) 0.85922(15) 0.26124(9) 0.0213(4) Uani 1 1 d . . .
C40 C -0.0854(3) 0.9153(2) 0.19160(13) 0.0225(5) Uani 1 1 d . . .
H31 H 0.0053 0.8713 0.1705 0.034 Uiso 1 1 calc R . .
H32 H -0.0984 0.9988 0.1892 0.034 Uiso 1 1 calc R . .
H33 H -0.1555 0.9143 0.1674 0.034 Uiso 1 1 calc R . .
O8 O -0.09553(19) 0.75209(16) 0.39129(9) 0.0256(4) Uani 1 1 d . . .
C41 C -0.2327(3) 0.7877(3) 0.42207(15) 0.0347(7) Uani 1 1 d . . .
H34 H -0.2961 0.8455 0.3886 0.052 Uiso 1 1 calc R . .
H35 H -0.2413 0.8253 0.4607 0.052 Uiso 1 1 calc R . .
H36 H -0.2545 0.7168 0.4379 0.052 Uiso 1 1 calc R . .
O9 O -0.0485(2) 0.51736(17) 0.42741(9) 0.0341(5) Uani 1 1 d . . .
C42 C -0.0286(4) 0.3937(3) 0.44785(15) 0.0411(8) Uani 1 1 d . . .
H37 H -0.0988 0.3808 0.4302 0.062 Uiso 1 1 calc R . .
H38 H -0.0353 0.3727 0.4976 0.062 Uiso 1 1 calc R . .
H39 H 0.0620 0.3428 0.4298 0.062 Uiso 1 1 calc R . .
C43 C -0.0810(3) 0.0137(2) 0.37261(13) 0.0266(6) Uani 1 1 d . . .
H40 H -0.1036 -0.0416 0.3531 0.032 Uiso 1 1 calc R . .
Cl1 Cl -0.22053(8) 0.08609(7) 0.42820(4) 0.03644(18) Uani 1 1 d . . .
Cl2 Cl 0.06596(8) -0.07146(7) 0.41667(4) 0.0455(2) Uani 1 1 d . . .
Cl3 Cl -0.05232(8) 0.12137(6) 0.30570(4) 0.03907(19) Uani 1 1 d . . .
C44 C -0.2001(11) 0.3638(8) 0.0860(7) 0.079(4) Uani 0.50 1 d P A 2
H41 H -0.1085 0.3679 0.0775 0.095 Uiso 0.50 1 calc PR A 2
Cl4 Cl -0.1822(3) 0.26149(19) 0.15230(12) 0.0951(9) Uani 0.50 1 d P A 2
Cl5 Cl -0.2151(2) 0.32307(16) 0.00914(12) 0.0567(5) Uani 0.50 1 d P A 2
Cl6 Cl -0.3091(5) 0.5103(3) 0.0902(2) 0.0441(8) Uani 0.50 1 d P A 2
C45 C -0.2977(18) 0.4829(9) 0.1058(8) 0.044(4) Uani 0.50 1 d PDU B 1
H42 H -0.2224 0.5087 0.0899 0.067 Uiso 0.50 1 calc PR B 1
H43 H -0.3365 0.5038 0.1506 0.067 Uiso 0.50 1 calc PR B 1
H44 H -0.3686 0.5234 0.0736 0.067 Uiso 0.50 1 calc PR B 1
C46 C -0.2440(9) 0.3456(7) 0.1112(4) 0.038(2) Uani 0.50 1 d PDU B 1
H45 H -0.3220 0.3213 0.1229 0.046 Uiso 0.50 1 calc PR B 1
H46 H -0.1826 0.3050 0.1486 0.046 Uiso 0.50 1 calc PR B 1
C47 C -0.1651(6) 0.3029(5) 0.0445(3) 0.0289(13) Uani 0.50 1 d PDU B 1
H47 H -0.2266 0.3417 0.0071 0.035 Uiso 0.50 1 calc PR B 1
H48 H -0.0875 0.3277 0.0322 0.035 Uiso 0.50 1 calc PR B 1
C48 C -0.1115(6) 0.1658(5) 0.0527(3) 0.0290(12) Uani 0.50 1 d PDU B 1
H49 H -0.0399 0.1255 0.0852 0.035 Uiso 0.50 1 calc PR B 1
H50 H -0.1865 0.1384 0.0695 0.035 Uiso 0.50 1 calc PR B 1
C49 C -0.0532(7) 0.13760(18) -0.0176(3) 0.0463(15) Uani 0.50 1 d PDU B 1
H51 H 0.0214 0.1651 -0.0357 0.056 Uiso 0.50 1 calc PR B 1
H52 H -0.1244 0.1726 -0.0503 0.056 Uiso 0.50 1 calc PR B 1
C50 C 0.0000 0.0000 0.0000 0.0526(13) Uani 1 2 d SDU . 1

loop_
_atom_site_aniso_label
_atom_site_aniso_U_11
_atom_site_aniso_U_22
_atom_site_aniso_U_33
_atom_site_aniso_U_23
_atom_site_aniso_U_13
_atom_site_aniso_U_12
N1 0.0183(10) 0.0158(10) 0.0200(11) -0.0056(9) -0.0002(8) -0.0051(8)
C1 0.0149(12) 0.0168(12) 0.0181(12) -0.0045(10) -0.0016(9) -0.0059(10)
N2 0.0175(10) 0.0167(10) 0.0176(11) -0.0042(9) -0.0011(8) -0.0062(8)
C2 0.0166(12) 0.0187(12) 0.0180(12) -0.0044(10) -0.0032(10) -0.0064(10)
N3 0.0208(11) 0.0160(10) 0.0182(11) -0.0049(9) -0.0004(8) -0.0052(9)
C3 0.0150(12) 0.0184(12) 0.0200(13) -0.0057(10) -0.0009(10) -0.0055(10)
C4 0.0145(12) 0.0170(12) 0.0227(13) -0.0084(10) -0.0011(10) -0.0049(10)
S1 0.0248(3) 0.0148(3) 0.0163(3) -0.0051(2) 0.0025(2) -0.0078(3)
C5 0.0161(12) 0.0188(12) 0.0160(12) -0.0016(10) -0.0021(9) -0.0073(10)
C6 0.0190(12) 0.0197(12) 0.0146(12) -0.0031(10) -0.0017(10) -0.0063(10)
C7 0.0166(12) 0.0182(12) 0.0177(12) -0.0064(10) 0.0003(10) -0.0039(10)
C8 0.0169(12) 0.0160(12) 0.0189(13) -0.0021(10) -0.0020(10) -0.0073(10)
C9 0.0236(13) 0.0184(12) 0.0176(13) -0.0056(10) 0.0006(10) -0.0094(10)
C10 0.0209(13) 0.0196(13) 0.0178(13) -0.0022(10) -0.0025(10) -0.0077(10)
C11 0.0192(12) 0.0141(12) 0.0223(13) -0.0029(10) -0.0036(10) -0.0067(10)
C12 0.0207(13) 0.0159(12) 0.0192(13) -0.0049(10) -0.0024(10) -0.0069(10)
C13 0.0216(13) 0.0172(12) 0.0167(12) -0.0015(10) -0.0026(10) -0.0067(10)
O1 0.0480(12) 0.0187(9) 0.0166(9) -0.0009(8) -0.0037(8) -0.0140(9)
C14 0.0486(18) 0.0287(15) 0.0163(13) -0.0045(12) -0.0020(12) -0.0165(14)
O2 0.0235(9) 0.0139(8) 0.0242(9) -0.0040(7) -0.0040(7) -0.0052(7)
C15 0.0276(15) 0.0206(14) 0.055(2) -0.0085(14) -0.0135(14) -0.0033(12)
O3 0.0334(10) 0.0186(9) 0.0179(9) -0.0060(7) -0.0037(8) -0.0082(8)
C16 0.0458(17) 0.0223(14) 0.0174(13) -0.0043(11) -0.0026(12) -0.0126(13)
C17 0.0189(12) 0.0176(12) 0.0173(12) -0.0025(10) -0.0019(10) -0.0082(10)
S2 0.0228(3) 0.0144(3) 0.0160(3) -0.0047(2) 0.0012(2) -0.0061(2)
C18 0.0177(12) 0.0190(12) 0.0171(12) -0.0060(10) -0.0002(10) -0.0080(10)
C19 0.0209(13) 0.0182(12) 0.0159(12) -0.0054(10) -0.0008(10) -0.0071(10)
C20 0.0223(13) 0.0138(12) 0.0192(13) -0.0018(10) -0.0022(10) -0.0068(10)
C21 0.0159(12) 0.0191(12) 0.0167(12) -0.0028(10) -0.0037(10) -0.0064(10)
C22 0.0255(13) 0.0159(12) 0.0185(13) -0.0039(10) -0.0013(10) -0.0079(10)
C23 0.0272(14) 0.0225(13) 0.0171(13) -0.0065(11) -0.0002(10) -0.0107(11)
C24 0.0244(13) 0.0230(13) 0.0170(13) -0.0003(10) -0.0033(10) -0.0123(11)
C25 0.0222(13) 0.0174(12) 0.0210(13) -0.0017(10) -0.0044(10) -0.0077(10)
C26 0.0208(13) 0.0185(12) 0.0213(13) -0.0061(10) 0.0006(10) -0.0075(10)
O4 0.0511(12) 0.0215(10) 0.0166(9) -0.0069(8) 0.0073(8) -0.0164(9)
C27 0.079(2) 0.0241(15) 0.0250(16) -0.0116(13) 0.0183(16) -0.0219(16)
O5 0.0326(10) 0.0281(10) 0.0148(9) 0.0019(8) -0.0030(8) -0.0125(8)
C28 0.0338(15) 0.0254(14) 0.0228(14) 0.0000(12) 0.0007(12) -0.0126(12)
O6 0.0345(11) 0.0150(9) 0.0265(10) 0.0000(8) -0.0007(8) -0.0069(8)
C29 0.0292(15) 0.0170(13) 0.0379(16) -0.0078(12) 0.0043(12) -0.0071(11)
C30 0.0201(13) 0.0195(13) 0.0183(13) -0.0064(10) -0.0005(10) -0.0069(10)
S3 0.0260(3) 0.0148(3) 0.0161(3) -0.0045(2) 0.0009(2) -0.0076(3)
C31 0.0184(12) 0.0163(12) 0.0221(13) -0.0052(10) -0.0016(10) -0.0058(10)
C32 0.0331(15) 0.0136(12) 0.0207(14) -0.0035(11) -0.0047(11) -0.0022(11)
C33 0.0280(14) 0.0202(13) 0.0169(13) -0.0028(11) -0.0017(11) -0.0043(11)
C34 0.0166(12) 0.0208(13) 0.0180(13) -0.0065(10) -0.0011(10) -0.0068(10)
C35 0.0172(12) 0.0196(12) 0.0167(12) -0.0040(10) -0.0021(10) -0.0063(10)
C36 0.0180(12) 0.0160(12) 0.0194(13) -0.0049(10) -0.0003(10) -0.0066(10)
C37 0.0224(13) 0.0241(13) 0.0203(13) -0.0099(11) -0.0006(10) -0.0109(11)
C38 0.0305(14) 0.0244(14) 0.0167(13) -0.0028(11) -0.0038(11) -0.0132(12)
C39 0.0289(14) 0.0185(13) 0.0216(13) -0.0027(11) -0.0046(11) -0.0110(11)
O7 0.0278(10) 0.0148(9) 0.0204(9) -0.0056(7) 0.0003(7) -0.0073(7)
C40 0.0273(14) 0.0177(12) 0.0206(13) -0.0015(10) -0.0029(11) -0.0080(11)
O8 0.0362(11) 0.0261(10) 0.0209(9) -0.0120(8) 0.0000(8) -0.0154(8)
C41 0.0447(18) 0.0362(16) 0.0278(15) -0.0181(13) 0.0104(13) -0.0190(14)
O9 0.0662(14) 0.0268(10) 0.0152(9) -0.0024(8) -0.0058(9) -0.0239(10)
C42 0.082(3) 0.0286(16) 0.0201(15) 0.0037(12) -0.0107(15) -0.0305(17)
C43 0.0317(15) 0.0225(14) 0.0228(14) -0.0064(11) -0.0024(11) -0.0071(12)
Cl1 0.0367(4) 0.0408(4) 0.0285(4) -0.0116(3) 0.0053(3) -0.0126(3)
Cl2 0.0423(5) 0.0403(4) 0.0455(5) -0.0105(4) -0.0202(4) -0.0011(4)
Cl3 0.0415(4) 0.0222(3) 0.0396(4) -0.0036(3) 0.0116(3) -0.0062(3)
C44 0.063(7) 0.041(5) 0.142(12) 0.014(7) -0.066(7) -0.023(5)
Cl4 0.164(3) 0.0372(11) 0.0625(14) 0.0228(11) -0.0172(16) -0.0334(14)
Cl5 0.0614(13) 0.0303(9) 0.0624(13) -0.0094(9) 0.0016(11) -0.0055(8)
Cl6 0.0634(15) 0.0298(10) 0.0414(18) -0.0028(11) -0.0128(14) -0.0196(11)
C45 0.050(6) 0.052(7) 0.035(6) -0.012(5) 0.019(5) -0.031(6)
C46 0.050(4) 0.034(4) 0.031(3) -0.008(3) 0.030(3) -0.029(3)
C47 0.022(3) 0.037(3) 0.031(3) -0.013(3) -0.016(2) -0.007(2)
C48 0.026(3) 0.034(3) 0.028(3) -0.001(2) -0.009(2) -0.013(2)
C49 0.040(3) 0.061(4) 0.041(3) -0.014(3) -0.011(3) -0.018(3)
C50 0.046(3) 0.054(3) 0.060(3) 0.014(3) -0.027(2) -0.027(2)

loop_
_atom_type_symbol
_atom_type_description
_atom_type_scat_dispersion_real
_atom_type_scat_dispersion_imag
_atom_type_scat_source
C C 0.0033 0.0016 'International Tables Vol C Tables 4.2.6.8 and 6.1.1.4'
H H 0.0000 0.0000 'International Tables Vol C Tables 4.2.6.8 and 6.1.1.4'
Cl Cl 0.1484 0.1585 'International Tables Vol C Tables 4.2.6.8 and 6.1.1.4'
N N 0.0061 0.0033 'International Tables Vol C Tables 4.2.6.8 and 6.1.1.4'
O O 0.0106 0.0060 'International Tables Vol C Tables 4.2.6.8 and 6.1.1.4'
S S 0.1246 0.1234 'International Tables Vol C Tables 4.2.6.8 and 6.1.1.4'

loop_
_geom_angle_atom_site_label_1
_geom_angle_atom_site_label_2
_geom_angle_atom_site_label_3
_geom_angle
_geom_angle_site_symmetry_1
C3 N1 C1 114.0(2) .
N2 C1 N1 125.5(2) .
N2 C1 C4 117.1(2) .
N1 C1 C4 117.4(2) .
C2 N2 C1 114.5(2) .
N2 C2 N3 125.7(2) .
N2 C2 C17 116.8(2) .
N3 C2 C17 117.4(2) .
C2 N3 C3 114.0(2) .
N1 C3 N3 126.2(2) .
N1 C3 C30 117.9(2) .
N3 C3 C30 115.9(2) .
C7 C4 C1 128.9(2) .
C7 C4 S1 111.23(18) .
C1 C4 S1 119.88(18) .
C5 S1 C4 91.82(12) .
C6 C5 C8 129.2(2) .
C6 C5 S1 110.70(18) .
C8 C5 S1 120.05(18) .
C5 C6 C7 113.3(2) .
C4 C7 C6 112.9(2) .
C9 C8 C13 120.1(2) .
C9 C8 C5 119.8(2) .
C13 C8 C5 120.1(2) .
C8 C9 C10 119.8(2) .
O1 C10 C9 124.8(2) .
O1 C10 C11 115.1(2) .
C9 C10 C11 120.1(2) .
O2 C11 C12 120.1(2) .
O2 C11 C10 119.8(2) .
C12 C11 C10 120.1(2) .
O3 C12 C13 124.7(2) .
O3 C12 C11 115.7(2) .
C13 C12 C11 119.7(2) .
C12 C13 C8 120.2(2) .
C10 O1 C14 116.95(19) .
C11 O2 C15 111.25(19) .
C12 O3 C16 116.77(19) .
C20 C17 C2 128.0(2) .
C20 C17 S2 110.99(18) .
C2 C17 S2 120.96(18) .
C17 S2 C18 91.84(12) .
C19 C18 C21 128.4(2) .
C19 C18 S2 110.67(18) .
C21 C18 S2 120.90(18) .
C18 C19 C20 113.2(2) .
C17 C20 C19 113.3(2) .
C22 C21 C26 119.7(2) .
C22 C21 C18 119.3(2) .
C26 C21 C18 121.0(2) .
C23 C22 C21 120.1(2) .
O4 C23 C22 124.3(2) .
O4 C23 C24 115.3(2) .
C22 C23 C24 120.4(2) .
O5 C24 C25 119.2(2) .
O5 C24 C23 121.3(2) .
C25 C24 C23 119.4(2) .
O6 C25 C26 124.5(2) .
O6 C25 C24 115.0(2) .
C26 C25 C24 120.6(2) .
C25 C26 C21 119.8(2) .
C23 O4 C27 116.7(2) .
C24 O5 C28 114.4(2) .
C25 O6 C29 117.1(2) .
C33 C30 C3 127.6(2) .
C33 C30 S3 111.07(19) .
C3 C30 S3 121.30(19) .
C30 S3 C31 91.98(12) .
C32 C31 C34 128.4(2) .
C32 C31 S3 110.55(18) .
C34 C31 S3 121.00(19) .
C31 C32 C33 113.3(2) .
C30 C33 C32 113.1(2) .
C39 C34 C35 120.0(2) .
C39 C34 C31 121.0(2) .
C35 C34 C31 119.0(2) .
C36 C35 C34 119.8(2) .
O7 C36 C37 115.3(2) .
O7 C36 C35 124.3(2) .
C37 C36 C35 120.4(2) .
O8 C37 C36 119.7(2) .
O8 C37 C38 120.5(2) .
C36 C37 C38 119.7(2) .
O9 C38 C39 124.7(2) .
O9 C38 C37 115.4(2) .
C39 C38 C37 120.0(2) .
C38 C39 C34 120.2(2) .
C36 O7 C40 116.46(18) .
C37 O8 C41 112.85(19) .
C38 O9 C42 117.3(2) .
Cl2 C43 Cl3 110.43(16) .
Cl2 C43 Cl1 110.47(15) .
Cl3 C43 Cl1 109.81(14) .
Cl4 C44 Cl6 120.0(9) .
Cl4 C44 Cl5 115.0(6) .
Cl6 C44 Cl5 111.1(5) .
C45 C46 C47 112.8(8) .
C48 C47 C46 110.9(5) .
C49 C48 C47 105.6(4) .
C48 C49 C50 98.9(3) .
C49 C50 C49 180.0 2

loop_
_geom_bond_atom_site_label_1
_geom_bond_atom_site_label_2
_geom_bond_distance
_geom_bond_site_symmetry_2
N1 C3 1.337(3) .
N1 C1 1.354(3) .
C1 N2 1.342(3) .
C1 C4 1.447(3) .
N2 C2 1.342(3) .
C2 N3 1.344(3) .
C2 C17 1.452(3) .
N3 C3 1.349(3) .
C3 C30 1.456(3) .
C4 C7 1.370(3) .
C4 S1 1.730(2) .
S1 C5 1.730(2) .
C5 C6 1.377(3) .
C5 C8 1.471(3) .
C6 C7 1.407(3) .
C8 C9 1.390(3) .
C8 C13 1.398(3) .
C9 C10 1.392(3) .
C10 O1 1.367(3) .
C10 C11 1.397(3) .
C11 O2 1.385(3) .
C11 C12 1.394(4) .
C12 O3 1.369(3) .
C12 C13 1.389(3) .
O1 C14 1.430(3) .
O2 C15 1.429(3) .
O3 C16 1.429(3) .
C17 C20 1.372(3) .
C17 S2 1.728(2) .
S2 C18 1.735(2) .
C18 C19 1.374(3) .
C18 C21 1.472(3) .
C19 C20 1.404(3) .
C21 C22 1.399(3) .
C21 C26 1.401(3) .
C22 C23 1.387(4) .
C23 O4 1.373(3) .
C23 C24 1.399(4) .
C24 O5 1.379(3) .
C24 C25 1.396(4) .
C25 O6 1.371(3) .
C25 C26 1.389(4) .
O4 C27 1.429(3) .
O5 C28 1.427(3) .
O6 C29 1.436(3) .
C30 C33 1.366(4) .
C30 S3 1.725(2) .
S3 C31 1.730(2) .
C31 C32 1.372(4) .
C31 C34 1.471(3) .
C32 C33 1.406(3) .
C34 C39 1.391(4) .
C34 C35 1.396(3) .
C35 C36 1.392(3) .
C36 O7 1.369(3) .
C36 C37 1.391(4) .
C37 O8 1.383(3) .
C37 C38 1.400(4) .
C38 O9 1.364(3) .
C38 C39 1.390(4) .
O7 C40 1.432(3) .
O8 C41 1.433(3) .
O9 C42 1.431(3) .
C43 Cl2 1.753(3) .
C43 Cl3 1.760(3) .
C43 Cl1 1.767(3) .
C44 Cl4 1.596(12) .
C44 Cl6 1.718(11) .
C44 Cl5 1.807(13) .
C45 C46 1.541(9) .
C46 C47 1.554(7) .
C47 C48 1.533(6) .
C48 C49 1.519(7) .
C49 C50 1.533(2) .
C50 C49 1.533(2) 2
